data_7128114
loop_
_publ_author_name
'Wu, Qiuzi'
'Mao, Yang-Jie'
'Zhou, Kun'
'Wang, Shuang'
'Chen, Lei'
'Xu, Zhen-Yuan'
'Lou, Shao-Jie'
'Xu, Dan-Qian'

_publ_section_title
;
 Pd-Catalysed direct C(sp<sup>2</sup>)-H fluorination of aromatic ketones:
 concise access to anacetrapib.
;
_journal_issue 37
_journal_name_full 'Chemical communications (Cambridge, England)'
_journal_page_first 4544
_journal_page_last 4547
_journal_paper_doi 10.1039/d1cc01047f
_journal_volume 57
_journal_year 2021
_chemical_formula_sum 'C15 H13 F O2'
_chemical_formula_weight 244.25
_space_group_crystal_system orthorhombic
_space_group_IT_number 62
_space_group_name_Hall '-P 2ac 2n'
_space_group_name_H-M_alt 'P n m a'
_atom_sites_solution_hydrogens mixed
_audit_creation_method SHELXL-2013
_audit_update_record
;
2020-08-04 deposited with the CCDC.	2021-03-29 downloaded from the CCDC.
;
_cell_angle_alpha 90
_cell_angle_beta 90
_cell_angle_gamma 90
_cell_formula_units_Z 4
_cell_length_a 8.2060(8)
_cell_length_b 6.9192(6)
_cell_length_c 22.420(2)
_cell_measurement_reflns_used 2322
_cell_measurement_temperature 190(2)
_cell_measurement_theta_max 53.438
_cell_measurement_theta_min 5.386
_cell_volume 1273.0(2)
_computing_cell_refinement 'Bruker SAINT'
_computing_data_collection 'Bruker APEX2'
_computing_data_reduction 'Bruker SAINT'
_computing_molecular_graphics 'Bruker SHELXTL'
_computing_publication_material 'Bruker SHELXTL'
_computing_structure_refinement 'SHELXL-2013 (Sheldrick, 2013)'
_computing_structure_solution 'SHELXS-97 (Sheldrick 2008)'
_diffrn_ambient_temperature 190(2)
_diffrn_measured_fraction_theta_full 0.991
_diffrn_measured_fraction_theta_max 0.992
_diffrn_measurement_device_type 'Bruker APEX-II CCD'
_diffrn_measurement_method '\f and \w scans'
_diffrn_radiation_type MoK\a
_diffrn_radiation_wavelength 0.71073
_diffrn_reflns_av_R_equivalents 0.0502
_diffrn_reflns_av_unetI/netI 0.0384
_diffrn_reflns_Laue_measured_fraction_full 0.991
_diffrn_reflns_Laue_measured_fraction_max 0.992
_diffrn_reflns_limit_h_max 9
_diffrn_reflns_limit_h_min -10
_diffrn_reflns_limit_k_max 8
_diffrn_reflns_limit_k_min -8
_diffrn_reflns_limit_l_max 27
_diffrn_reflns_limit_l_min -23
_diffrn_reflns_number 6041
_diffrn_reflns_point_group_measured_fraction_full 0.991
_diffrn_reflns_point_group_measured_fraction_max 0.992
_diffrn_reflns_theta_full 25.242
_diffrn_reflns_theta_max 25.987
_diffrn_reflns_theta_min 2.643
_exptl_absorpt_coefficient_mu 0.093
_exptl_absorpt_correction_T_max 0.7456
_exptl_absorpt_correction_T_min 0.6035
_exptl_absorpt_correction_type multi-scan
_exptl_absorpt_process_details sadabs
_exptl_crystal_colour colorless
_exptl_crystal_density_diffrn 1.274
_exptl_crystal_description prismatic
_exptl_crystal_F_000 512
_exptl_crystal_size_max 0.200
_exptl_crystal_size_mid 0.170
_exptl_crystal_size_min 0.130
_refine_diff_density_max 0.145
_refine_diff_density_min -0.114
_refine_diff_density_rms 0.032
_refine_ls_extinction_coef 0.088(16)
_refine_ls_extinction_expression Fc^*^=kFc[1+0.001xFc^2^\l^3^/sin(2\q)]^-1/4^
_refine_ls_extinction_method SHELXL
_refine_ls_goodness_of_fit_ref 1.044
_refine_ls_hydrogen_treatment mixed
_refine_ls_matrix_type full
_refine_ls_number_parameters 111
_refine_ls_number_reflns 1348
_refine_ls_number_restraints 0
_refine_ls_restrained_S_all 1.044
_refine_ls_R_factor_all 0.0616
_refine_ls_R_factor_gt 0.0429
_refine_ls_shift/su_max 0.000
_refine_ls_shift/su_mean 0.000
_refine_ls_structure_factor_coef Fsqd
_refine_ls_weighting_details 'w=1/[\s^2^(Fo^2^)+(0.0688P)^2^+0.1439P] where P=(Fo^2^+2Fc^2^)/3'
_refine_ls_weighting_scheme calc
_refine_ls_wR_factor_gt 0.1140
_refine_ls_wR_factor_ref 0.1351
_reflns_Friedel_coverage 0.000
_reflns_number_gt 1007
_reflns_number_total 1348
_reflns_threshold_expression 'I > 2\s(I)'
_cod_data_source_file d1cc01047f2.cif
_cod_data_source_block d8v18818
_cod_depositor_comments 'Adding full bibliography for 7128113--7128114.cif.'
_cod_database_code 7128114
_shelx_space_group_comment
; 
The symmetry employed for this shelxl refinement is uniquely defined 
by the following loop, which should always be used as a source of 
symmetry information in preference to the above space-group names. 
They are only intended as comments. 
;
_shelx_estimated_absorpt_t_min 0.982
_shelx_estimated_absorpt_t_max 0.988
_shelxl_version_number 2013-4

loop_
_space_group_symop_operation_xyz
'x, y, z'
'-x+1/2, -y, z+1/2'
'-x, y+1/2, -z'
'x+1/2, -y+1/2, -z+1/2'
'-x, -y, -z'
'x-1/2, y, -z-1/2'
'x, -y-1/2, z'
'-x-1/2, y-1/2, z-1/2'

loop_
_atom_site_label
_atom_site_type_symbol
_atom_site_fract_x
_atom_site_fract_y
_atom_site_fract_z
_atom_site_U_iso_or_equiv
_atom_site_adp_type
_atom_site_occupancy
_atom_site_site_symmetry_order
_atom_site_calc_flag
_atom_site_refinement_flags_posn
_atom_site_refinement_flags_adp
_atom_site_refinement_flags_occupancy
_atom_site_disorder_assembly
_atom_site_disorder_group
F1 F 0.36278(17) 0.7500 0.60585(6) 0.0837(6) Uani 1 2 d S T P . .
O1 O 0.8480(2) 0.7500 0.55436(8) 0.0804(6) Uani 1 2 d S T P . .
O2 O 0.20455(17) 0.7500 0.40304(6) 0.0616(5) Uani 1 2 d S T P . .
C1 C 0.4062(3) 0.7500 0.54751(9) 0.0549(6) Uani 1 2 d S T P . .
C2 C 0.2796(2) 0.7500 0.50755(9) 0.0547(6) Uani 1 2 d S T P . .
H2 H 0.1696 0.7500 0.5207 0.066 Uiso 1 2 calc R U P . .
C3 C 0.3174(2) 0.7500 0.44739(9) 0.0514(5) Uani 1 2 d S T P . .
C4 C 0.4791(2) 0.7500 0.42911(9) 0.0554(6) Uani 1 2 d S T P . .
H4 H 0.5054 0.7500 0.3878 0.067 Uiso 1 2 calc R U P . .
C5 C 0.6000(3) 0.7500 0.47097(9) 0.0557(6) Uani 1 2 d S T P . .
H5 H 0.7101 0.7500 0.4578 0.067 Uiso 1 2 calc R U P . .
C6 C 0.5691(2) 0.7500 0.53241(9) 0.0518(5) Uani 1 2 d S T P . .
C7 C 0.7102(3) 0.7500 0.57407(11) 0.0612(6) Uani 1 2 d S T P . .
C8 C 0.6843(5) 0.7500 0.63989(13) 0.0881(9) Uani 1 2 d S T P . .
C9 C 0.0360(3) 0.7500 0.42026(9) 0.0638(6) Uani 1 2 d S T P . .
H9A H 0.0113 0.8661 0.4444 0.077 Uiso 0.5 1 calc R U P . .
H9B H 0.0113 0.6339 0.4444 0.077 Uiso 0.5 1 calc R U P . .
C10 C -0.0638(3) 0.7500 0.36473(10) 0.0623(6) Uani 1 2 d S T P . .
C11 C -0.1110(3) 0.5788(3) 0.33912(9) 0.0877(6) Uani 1 1 d . . . . .
H11 H -0.0804 0.4595 0.3568 0.105 Uiso 1 1 calc R U . . .
C12 C -0.2026(3) 0.5801(5) 0.28777(12) 0.1248(11) Uani 1 1 d . . . . .
H12 H -0.2357 0.4614 0.2702 0.150 Uiso 1 1 calc R U . . .
C13 C -0.2462(5) 0.7500 0.26205(16) 0.1344(17) Uani 1 2 d S T P . .
H13 H -0.3071 0.7500 0.2260 0.161 Uiso 1 2 calc R U P . .
H8A H 0.785(5) 0.7500 0.6579(15) 0.115(11) Uiso 1 2 d S . P . .
H8B H 0.619(3) 0.863(3) 0.6516(10) 0.114(8) Uiso 1 1 d . . . . .

loop_
_atom_site_aniso_label
_atom_site_aniso_U_11
_atom_site_aniso_U_22
_atom_site_aniso_U_33
_atom_site_aniso_U_23
_atom_site_aniso_U_13
_atom_site_aniso_U_12
F1 0.0643(9) 0.1354(14) 0.0513(8) 0.000 0.0100(6) 0.000
O1 0.0509(10) 0.1081(14) 0.0822(12) 0.000 -0.0020(8) 0.000
O2 0.0440(8) 0.0887(12) 0.0520(9) 0.000 0.0050(6) 0.000
C1 0.0556(12) 0.0588(12) 0.0502(12) 0.000 0.0098(9) 0.000
C2 0.0441(11) 0.0639(13) 0.0561(12) 0.000 0.0083(9) 0.000
C3 0.0468(11) 0.0537(11) 0.0538(12) 0.000 0.0044(9) 0.000
C4 0.0470(12) 0.0661(13) 0.0532(11) 0.000 0.0076(9) 0.000
C5 0.0445(11) 0.0601(12) 0.0626(13) 0.000 0.0092(10) 0.000
C6 0.0482(11) 0.0501(11) 0.0571(12) 0.000 0.0027(9) 0.000
C7 0.0557(14) 0.0589(13) 0.0689(14) 0.000 -0.0021(11) 0.000
C8 0.0719(19) 0.129(3) 0.0634(16) 0.000 -0.0112(14) 0.000
C9 0.0433(12) 0.0920(17) 0.0561(12) 0.000 0.0062(9) 0.000
C10 0.0456(12) 0.0873(16) 0.0541(12) 0.000 0.0069(9) 0.000
C11 0.0817(13) 0.1006(15) 0.0808(13) -0.0083(11) -0.0046(10) -0.0148(11)
C12 0.1073(19) 0.175(3) 0.0918(17) -0.0370(17) -0.0156(14) -0.0348(19)
C13 0.091(3) 0.243(6) 0.070(2) 0.000 -0.0235(19) 0.000

loop_
_atom_type_symbol
_atom_type_description
_atom_type_scat_dispersion_real
_atom_type_scat_dispersion_imag
_atom_type_scat_source
C C 0.0033 0.0016 'International Tables Vol C Tables 4.2.6.8 and 6.1.1.4'
H H 0.0000 0.0000 'International Tables Vol C Tables 4.2.6.8 and 6.1.1.4'
F F 0.0171 0.0103 'International Tables Vol C Tables 4.2.6.8 and 6.1.1.4'
O O 0.0106 0.0060 'International Tables Vol C Tables 4.2.6.8 and 6.1.1.4'

loop_
_geom_angle_atom_site_label_1
_geom_angle_atom_site_label_2
_geom_angle_atom_site_label_3
_geom_angle
_geom_angle_site_symmetry_1
_geom_angle_site_symmetry_3
_geom_angle_publ_flag
C3 O2 C9 117.38(16) . . ?
F1 C1 C2 115.51(18) . . ?
F1 C1 C6 119.47(19) . . ?
C2 C1 C6 125.0(2) . . ?
C1 C2 C3 117.79(19) . . ?
C1 C2 H2 121.1 . . ?
C3 C2 H2 121.1 . . ?
O2 C3 C2 124.05(18) . . ?
O2 C3 C4 115.81(17) . . ?
C2 C3 C4 120.13(19) . . ?
C5 C4 C3 119.43(19) . . ?
C5 C4 H4 120.3 . . ?
C3 C4 H4 120.3 . . ?
C4 C5 C6 122.96(19) . . ?
C4 C5 H5 118.5 . . ?
C6 C5 H5 118.5 . . ?
C1 C6 C5 114.66(19) . . ?
C1 C6 C7 126.9(2) . . ?
C5 C6 C7 118.44(19) . . ?
O1 C7 C6 119.8(2) . . ?
O1 C7 C8 119.6(2) . . ?
C6 C7 C8 120.7(2) . . ?
C7 C8 H8A 108(2) . . ?
C7 C8 H8B 110.0(13) . . ?
H8A C8 H8B 111.9(18) . . ?
O2 C9 C10 107.75(17) . . ?
O2 C9 H9A 110.2 . . ?
C10 C9 H9A 110.2 . . ?
O2 C9 H9B 110.2 . . ?
C10 C9 H9B 110.2 . . ?
H9A C9 H9B 108.5 . . ?
C11 C10 C11 119.4(3) 7_575 . ?
C11 C10 C9 120.31(13) 7_575 . ?
C11 C10 C9 120.32(13) . . ?
C10 C11 C12 120.0(2) . . ?
C10 C11 H11 120.0 . . ?
C12 C11 H11 120.0 . . ?
C13 C12 C11 120.3(3) . . ?
C13 C12 H12 119.8 . . ?
C11 C12 H12 119.8 . . ?
C12 C13 C12 120.0(3) 7_575 . ?
C12 C13 H13 120.0 7_575 . ?
C12 C13 H13 120.0 . . ?

loop_
_geom_bond_atom_site_label_1
_geom_bond_atom_site_label_2
_geom_bond_distance
_geom_bond_site_symmetry_2
_geom_bond_publ_flag
F1 C1 1.356(2) . ?
O1 C7 1.213(3) . ?
O2 C3 1.359(2) . ?
O2 C9 1.436(3) . ?
C1 C2 1.372(3) . ?
C1 C6 1.379(3) . ?
C2 C3 1.384(3) . ?
C2 H2 0.9500 . ?
C3 C4 1.388(3) . ?
C4 C5 1.366(3) . ?
C4 H4 0.9500 . ?
C5 C6 1.401(3) . ?
C5 H5 0.9500 . ?
C6 C7 1.488(3) . ?
C7 C8 1.491(4) . ?
C8 H8A 0.92(4) . ?
C8 H8B 0.98(2) . ?
C9 C10 1.490(3) . ?
C9 H9A 0.9900 . ?
C9 H9B 0.9900 . ?
C10 C11 1.372(2) 7_575 ?
C10 C11 1.372(2) . ?
C11 C12 1.375(3) . ?
C11 H11 0.9500 . ?
C12 C13 1.358(3) . ?
C12 H12 0.9500 . ?
C13 C12 1.357(3) 7_575 ?
C13 H13 0.9500 . ?

loop_
_geom_torsion_atom_site_label_1
_geom_torsion_atom_site_label_2
_geom_torsion_atom_site_label_3
_geom_torsion_atom_site_label_4
_geom_torsion
_geom_torsion_site_symmetry_1
_geom_torsion_site_symmetry_2
_geom_torsion_site_symmetry_3
_geom_torsion_site_symmetry_4
_geom_torsion_publ_flag
F1 C1 C2 C3 180.000(1) . . . . ?
C6 C1 C2 C3 0.000(1) . . . . ?
C9 O2 C3 C2 0.000(1) . . . . ?
C9 O2 C3 C4 180.000(0) . . . . ?
C1 C2 C3 O2 180.000(1) . . . . ?
C1 C2 C3 C4 0.000(1) . . . . ?
O2 C3 C4 C5 180.000(1) . . . . ?
C2 C3 C4 C5 0.000(1) . . . . ?
C3 C4 C5 C6 0.000(1) . . . . ?
F1 C1 C6 C5 180.000(1) . . . . ?
C2 C1 C6 C5 0.000(1) . . . . ?
F1 C1 C6 C7 0.000(1) . . . . ?
C2 C1 C6 C7 180.000(1) . . . . ?
C4 C5 C6 C1 0.000(1) . . . . ?
C4 C5 C6 C7 180.000(1) . . . . ?
C1 C6 C7 O1 180.000(1) . . . . ?
C5 C6 C7 O1 0.000(1) . . . . ?
C1 C6 C7 C8 0.000(1) . . . . ?
C5 C6 C7 C8 180.000(1) . . . . ?
C3 O2 C9 C10 180.000(0) . . . . ?
O2 C9 C10 C11 -90.38(18) . . . 7_575 ?
O2 C9 C10 C11 90.38(18) . . . . ?
C11 C10 C11 C12 1.0(4) 7_575 . . . ?
C9 C10 C11 C12 -179.8(2) . . . . ?
C10 C11 C12 C13 0.3(4) . . . . ?
C11 C12 C13 C12 -1.6(6) . . . 7_575 ?
